data_4121186
loop_
_publ_author_name
'Shigekazu Ito'
'Yasuhiro Ueta'
'Trang Thi Thu Ngo'
'Makoto Kobayashi'
'Daisuke Hashizume'
'Jun-ichi Nishida'
'Yoshiro Yamashita'
'Koichi Mikami'

_publ_section_title
;
 Direct Arylations for Study of the Air-Stable P-Heterocyclic Biradical:
 From Wide Electronic Tuning to Characterization of the Localized
 Radicalic Electrons
;
_journal_name_full 'Journal of the American Chemical Society'
_journal_page_first 17610
_journal_page_last 17616
_journal_paper_doi 10.1021/ja409625x
_journal_volume 135
_journal_year 2013
_chemical_formula_moiety 'C49 H74 P2'
_chemical_formula_sum 'C49 H74 P2'
_chemical_formula_weight 725.02
_chemical_name_systematic
; 
 ? 
;
_space_group_IT_number 14
_symmetry_cell_setting monoclinic
_symmetry_space_group_name_Hall '-P 2ybc'
_symmetry_space_group_name_H-M 'P 1 21/c 1'
_atom_sites_solution_hydrogens difmap
_atom_sites_solution_primary direct
_atom_sites_solution_secondary difmap
_audit_creation_method SHELXL-97
_cell_angle_alpha 90
_cell_angle_beta 95.4413(9)
_cell_angle_gamma 90
_cell_formula_units_Z 4
_cell_length_a 17.4396(3)
_cell_length_b 23.2554(3)
_cell_length_c 10.9080(1)
_cell_measurement_reflns_used 297358
_cell_measurement_temperature 90
_cell_measurement_theta_max 45.29
_cell_measurement_theta_min 1.46
_cell_volume 4403.97(10)
_computing_cell_refinement HKL2000
_computing_data_collection CrystalClear
_computing_data_reduction HKL2000
_computing_molecular_graphics SV
_computing_publication_material SHELXL-97
_computing_structure_refinement SHELXL-97
_computing_structure_solution SIR2004
_diffrn_ambient_temperature 90
_diffrn_detector_area_resol_mean 7.31
_diffrn_measured_fraction_theta_full 0.992
_diffrn_measured_fraction_theta_max 0.992
_diffrn_measurement_device_type 'Rigaku AFC-8 with Saturn70 CCD'
_diffrn_measurement_method \w-scan
_diffrn_radiation_monochromator confocal
_diffrn_radiation_source 'fine-focus rotating anode'
_diffrn_radiation_type MoK\a
_diffrn_radiation_wavelength 0.71073
_diffrn_reflns_av_R_equivalents 0.0496
_diffrn_reflns_av_sigmaI/netI 0.0568
_diffrn_reflns_limit_h_max 34
_diffrn_reflns_limit_h_min -34
_diffrn_reflns_limit_k_max 46
_diffrn_reflns_limit_k_min -46
_diffrn_reflns_limit_l_max 19
_diffrn_reflns_limit_l_min -21
_diffrn_reflns_number 294615
_diffrn_reflns_theta_full 45.29
_diffrn_reflns_theta_max 45.29
_diffrn_reflns_theta_min 1.46
_diffrn_standards_number 0
_exptl_absorpt_coefficient_mu 0.130
_exptl_absorpt_correction_T_max 0.99292
_exptl_absorpt_correction_T_min 0.98632
_exptl_absorpt_correction_type analytical
_exptl_absorpt_process_details
;
 N.W. Alcock (1970). Cryst. Computing, p271
;
_exptl_crystal_colour blue
_exptl_crystal_density_diffrn 1.093
_exptl_crystal_description prism
_exptl_crystal_F_000 1592
_exptl_crystal_size_max 0.13
_exptl_crystal_size_mid 0.09
_exptl_crystal_size_min 0.06
_refine_diff_density_max 0.542
_refine_diff_density_min -0.733
_refine_diff_density_rms 0.047
_refine_ls_extinction_method none
_refine_ls_goodness_of_fit_ref 0.900
_refine_ls_hydrogen_treatment constr
_refine_ls_matrix_type full
_refine_ls_number_parameters 504
_refine_ls_number_reflns 36568
_refine_ls_number_restraints 15
_refine_ls_restrained_S_all 0.917
_refine_ls_R_factor_all 0.0615
_refine_ls_R_factor_gt 0.0324
_refine_ls_shift/su_max 0.002
_refine_ls_shift/su_mean 0.000
_refine_ls_structure_factor_coef Fsqd
_refine_ls_weighting_details 'calc w=1/[\s^2^(Fo^2^)+(0.0456P)^2^] where P=(Fo^2^+2Fc^2^)/3'
_refine_ls_weighting_scheme calc
_refine_ls_wR_factor_gt 0.0865
_refine_ls_wR_factor_ref 0.0918
_reflns_number_gt 22982
_reflns_number_total 36568
_reflns_threshold_expression I>2\s(I)
_cod_data_source_file ja409625x_si_007.cif
_cod_data_source_block asymmetric-conventional
_cod_original_sg_symbol_H-M 'P 21/c'
_cod_database_code 4121186

loop_
_symmetry_equiv_pos_as_xyz
'x, y, z'
'-x, y+1/2, -z+1/2'
'-x, -y, -z'
'x, -y-1/2, z-1/2'

loop_
_atom_site_label
_atom_site_type_symbol
_atom_site_fract_x
_atom_site_fract_y
_atom_site_fract_z
_atom_site_U_iso_or_equiv
_atom_site_adp_type
_atom_site_occupancy
_atom_site_symmetry_multiplicity
_atom_site_calc_flag
_atom_site_refinement_flags
_atom_site_disorder_assembly
_atom_site_disorder_group
P1 P 0.782786(7) 0.597283(5) 0.683282(12) 0.01195(2) Uani 1 1 d . . .
P2 P 0.702764(7) 0.514765(5) 0.725738(12) 0.01219(2) Uani 1 1 d . A .
C1 C 0.69008(3) 0.588021(18) 0.73935(4) 0.01290(7) Uani 1 1 d . . .
C2 C 0.79407(3) 0.520966(18) 0.67892(4) 0.01262(7) Uani 1 1 d . . .
C3 C 0.62093(3) 0.619936(18) 0.77153(4) 0.01288(7) Uani 1 1 d . . .
C4 C 0.57518(3) 0.655134(19) 0.68389(4) 0.01427(7) Uani 1 1 d . . .
C5 C 0.50022(3) 0.66890(2) 0.70741(5) 0.01756(8) Uani 1 1 d . . .
H5 H 0.4700 0.6914 0.6483 0.021 Uiso 1 1 calc R . .
C6 C 0.46698(3) 0.65161(2) 0.81277(5) 0.01761(8) Uani 1 1 d . . .
C7 C 0.51467(3) 0.62322(2) 0.90158(5) 0.01721(8) Uani 1 1 d . . .
H7 H 0.4942 0.6126 0.9761 0.021 Uiso 1 1 calc R . .
C8 C 0.59185(3) 0.609179(19) 0.88753(4) 0.01411(7) Uani 1 1 d . . .
C9 C 0.60445(3) 0.68082(2) 0.56595(5) 0.01579(8) Uani 1 1 d . . .
C10 C 0.62118(4) 0.63419(3) 0.47224(5) 0.02305(10) Uani 1 1 d . . .
H10A H 0.6575 0.6061 0.5117 0.028 Uiso 1 1 calc R . .
H10B H 0.6436 0.6520 0.4024 0.028 Uiso 1 1 calc R . .
H10C H 0.5731 0.6147 0.4429 0.028 Uiso 1 1 calc R . .
C11 C 0.54541(3) 0.72151(3) 0.49654(6) 0.02429(10) Uani 1 1 d . . .
H11A H 0.4989 0.6998 0.4681 0.029 Uiso 1 1 calc R . .
H11B H 0.5678 0.7382 0.4255 0.029 Uiso 1 1 calc R . .
H11C H 0.5320 0.7524 0.5519 0.029 Uiso 1 1 calc R . .
C12 C 0.67580(3) 0.71809(2) 0.60232(6) 0.02032(9) Uani 1 1 d . . .
H12A H 0.6941 0.7351 0.5282 0.024 Uiso 1 1 calc R . .
H12B H 0.7166 0.6942 0.6439 0.024 Uiso 1 1 calc R . .
H12C H 0.6623 0.7488 0.6580 0.024 Uiso 1 1 calc R . .
C13 C 0.38216(3) 0.66485(2) 0.82689(6) 0.02191(10) Uani 1 1 d . . .
C14 C 0.33182(4) 0.62425(3) 0.74215(8) 0.03584(15) Uani 1 1 d . . .
H14A H 0.3459 0.5843 0.7619 0.043 Uiso 1 1 calc R . .
H14B H 0.3400 0.6322 0.6561 0.043 Uiso 1 1 calc R . .
H14C H 0.2775 0.6304 0.7544 0.043 Uiso 1 1 calc R . .
C15 C 0.36213(4) 0.72719(3) 0.78933(7) 0.03024(13) Uani 1 1 d . . .
H15A H 0.3713 0.7330 0.7029 0.036 Uiso 1 1 calc R . .
H15B H 0.3945 0.7536 0.8415 0.036 Uiso 1 1 calc R . .
H15C H 0.3078 0.7346 0.7996 0.036 Uiso 1 1 calc R . .
C16 C 0.36234(4) 0.65584(4) 0.95902(7) 0.03530(15) Uani 1 1 d . . .
H16A H 0.3951 0.6806 1.0147 0.042 Uiso 1 1 calc R . .
H16B H 0.3711 0.6155 0.9825 0.042 Uiso 1 1 calc R . .
H16C H 0.3081 0.6656 0.9647 0.042 Uiso 1 1 calc R . .
C17 C 0.63786(3) 0.58431(2) 1.00523(5) 0.01530(7) Uani 1 1 d . . .
C18 C 0.62691(4) 0.51907(2) 1.01722(5) 0.02211(10) Uani 1 1 d . . .
H18A H 0.6535 0.5058 1.0953 0.027 Uiso 1 1 calc R . .
H18B H 0.6484 0.4995 0.9486 0.027 Uiso 1 1 calc R . .
H18C H 0.5719 0.5103 1.0154 0.027 Uiso 1 1 calc R . .
C19 C 0.60944(4) 0.61147(3) 1.12227(5) 0.02654(11) Uani 1 1 d . . .
H19A H 0.6092 0.6535 1.1144 0.032 Uiso 1 1 calc R . .
H19B H 0.6439 0.6002 1.1944 0.032 Uiso 1 1 calc R . .
H19C H 0.5572 0.5979 1.1321 0.032 Uiso 1 1 calc R . .
C20 C 0.72423(3) 0.59787(3) 1.01338(5) 0.02493(11) Uani 1 1 d . . .
H20A H 0.7488 0.5849 1.0931 0.030 Uiso 1 1 calc R . .
H20B H 0.7315 0.6394 1.0054 0.030 Uiso 1 1 calc R . .
H20C H 0.7475 0.5780 0.9469 0.030 Uiso 1 1 calc R . .
C21 C 0.84285(3) 0.474051(18) 0.63685(4) 0.01204(7) Uani 1 1 d . . .
C22 C 0.86472(3) 0.428653(18) 0.72147(4) 0.01281(7) Uani 1 1 d . . .
C23 C 0.87736(3) 0.373875(19) 0.67368(4) 0.01488(7) Uani 1 1 d . . .
H23 H 0.8857 0.3427 0.7296 0.018 Uiso 1 1 calc R . .
C24 C 0.87827(3) 0.362964(19) 0.54871(4) 0.01365(7) Uani 1 1 d . . .
C25 C 0.87392(3) 0.410699(19) 0.47102(4) 0.01422(7) Uani 1 1 d . . .
H25 H 0.8822 0.4053 0.3870 0.017 Uiso 1 1 calc R . .
C26 C 0.85791(3) 0.466097(19) 0.51089(4) 0.01312(7) Uani 1 1 d . . .
C27 C 0.87937(3) 0.434454(19) 0.86373(4) 0.01437(7) Uani 1 1 d . . .
C28 C 0.81202(3) 0.41072(3) 0.92908(5) 0.02273(10) Uani 1 1 d . . .
H28A H 0.7667 0.4352 0.9106 0.027 Uiso 1 1 calc R . .
H28B H 0.8262 0.4102 1.0182 0.027 Uiso 1 1 calc R . .
H28C H 0.8001 0.3715 0.9002 0.027 Uiso 1 1 calc R . .
C29 C 0.89703(4) 0.49606(2) 0.90787(5) 0.02187(10) Uani 1 1 d . . .
H29A H 0.9155 0.4956 0.9956 0.026 Uiso 1 1 calc R . .
H29B H 0.8501 0.5194 0.8955 0.026 Uiso 1 1 calc R . .
H29C H 0.9368 0.5126 0.8607 0.026 Uiso 1 1 calc R . .
C30 C 0.95214(3) 0.39917(2) 0.90834(5) 0.02221(10) Uani 1 1 d . . .
H30A H 0.9661 0.4065 0.9961 0.027 Uiso 1 1 calc R . .
H30B H 0.9949 0.4105 0.8614 0.027 Uiso 1 1 calc R . .
H30C H 0.9415 0.3581 0.8958 0.027 Uiso 1 1 calc R . .
C31 C 0.88611(3) 0.30127(2) 0.50275(5) 0.01583(8) Uani 1 1 d . . .
C32 C 0.81522(3) 0.26686(2) 0.53403(6) 0.02568(11) Uani 1 1 d . . .
H32A H 0.7685 0.2843 0.4928 0.031 Uiso 1 1 calc R . .
H32B H 0.8124 0.2673 0.6233 0.031 Uiso 1 1 calc R . .
H32C H 0.8196 0.2271 0.5059 0.031 Uiso 1 1 calc R . .
C33 C 0.95903(3) 0.27321(2) 0.56696(5) 0.02031(9) Uani 1 1 d . . .
H33A H 1.0044 0.2955 0.5493 0.024 Uiso 1 1 calc R . .
H33B H 0.9637 0.2338 0.5365 0.024 Uiso 1 1 calc R . .
H33C H 0.9555 0.2724 0.6561 0.024 Uiso 1 1 calc R . .
C34 C 0.89051(4) 0.29822(2) 0.36342(5) 0.02385(10) Uani 1 1 d . . .
H34A H 0.9353 0.3201 0.3416 0.029 Uiso 1 1 calc R . .
H34B H 0.8435 0.3146 0.3209 0.029 Uiso 1 1 calc R . .
H34C H 0.8955 0.2580 0.3385 0.029 Uiso 1 1 calc R . .
C35 C 0.85959(3) 0.51599(2) 0.41717(5) 0.01518(7) Uani 1 1 d . . .
C36 C 0.77825(3) 0.53898(2) 0.37800(5) 0.01851(8) Uani 1 1 d . . .
H36A H 0.7537 0.5507 0.4512 0.022 Uiso 1 1 calc R . .
H36B H 0.7475 0.5087 0.3343 0.022 Uiso 1 1 calc R . .
H36C H 0.7818 0.5722 0.3235 0.022 Uiso 1 1 calc R . .
C37 C 0.89346(4) 0.49755(2) 0.29755(5) 0.02298(10) Uani 1 1 d . . .
H37A H 0.9450 0.4813 0.3177 0.028 Uiso 1 1 calc R . .
H37B H 0.8969 0.5311 0.2440 0.028 Uiso 1 1 calc R . .
H37C H 0.8600 0.4685 0.2550 0.028 Uiso 1 1 calc R . .
C38 C 0.91343(3) 0.56363(2) 0.47345(5) 0.01779(8) Uani 1 1 d . . .
H38A H 0.9662 0.5488 0.4864 0.021 Uiso 1 1 calc R . .
H38B H 0.8964 0.5758 0.5525 0.021 Uiso 1 1 calc R . .
H38C H 0.9119 0.5966 0.4172 0.021 Uiso 1 1 calc R . .
C39 C 0.85803(3) 0.63281(2) 0.79108(5) 0.01541(8) Uani 1 1 d . . .
H39A H 0.8479 0.6243 0.8770 0.018 Uiso 1 1 calc R . .
H39B H 0.9092 0.6168 0.7778 0.018 Uiso 1 1 calc R . .
C40 C 0.85928(3) 0.697041(19) 0.77264(5) 0.01414(7) Uani 1 1 d . . .
C41 C 0.89410(3) 0.72036(2) 0.67381(5) 0.01789(8) Uani 1 1 d . . .
H41 H 0.9176 0.6956 0.6192 0.021 Uiso 1 1 calc R . .
C42 C 0.89468(3) 0.77944(2) 0.65452(5) 0.02020(9) Uani 1 1 d . . .
H42 H 0.9190 0.7948 0.5874 0.024 Uiso 1 1 calc R . .
C43 C 0.85983(3) 0.81607(2) 0.73324(5) 0.02058(9) Uani 1 1 d . . .
H43 H 0.8602 0.8564 0.7200 0.025 Uiso 1 1 calc R . .
C44 C 0.82448(3) 0.79337(2) 0.83144(5) 0.02106(9) Uani 1 1 d . . .
H44 H 0.8004 0.8182 0.8853 0.025 Uiso 1 1 calc R . .
C45 C 0.82432(3) 0.73418(2) 0.85098(5) 0.01789(8) Uani 1 1 d . . .
H45 H 0.8001 0.7189 0.9184 0.021 Uiso 1 1 calc R . .
C46 C 0.62739(3) 0.46493(2) 0.65353(5) 0.01686(8) Uani 1 1 d D . .
C47A C 0.63084(6) 0.46319(4) 0.51508(7) 0.02652(17) Uani 0.7245(12) 1 d PD A 1
H47A H 0.5929 0.4355 0.4785 0.040 Uiso 0.7245(12) 1 calc PR A 1
H47B H 0.6825 0.4515 0.4969 0.040 Uiso 0.7245(12) 1 calc PR A 1
H47C H 0.6193 0.5014 0.4804 0.040 Uiso 0.7245(12) 1 calc PR A 1
C48A C 0.54878(4) 0.48901(4) 0.68514(10) 0.02864(19) Uani 0.7245(12) 1 d PD A 1
H48A H 0.5409 0.5274 0.6490 0.043 Uiso 0.7245(12) 1 calc PR A 1
H48B H 0.5484 0.4915 0.7748 0.043 Uiso 0.7245(12) 1 calc PR A 1
H48C H 0.5074 0.4634 0.6516 0.043 Uiso 0.7245(12) 1 calc PR A 1
C49A C 0.64069(7) 0.40511(3) 0.70949(11) 0.0335(2) Uani 0.7245(12) 1 d PD A 1
H49A H 0.6007 0.3788 0.6737 0.050 Uiso 0.7245(12) 1 calc PR A 1
H49B H 0.6385 0.4072 0.7988 0.050 Uiso 0.7245(12) 1 calc PR A 1
H49C H 0.6914 0.3909 0.6918 0.050 Uiso 0.7245(12) 1 calc PR A 1
C47B C 0.60577(16) 0.48125(12) 0.51831(14) 0.02652(17) Uani 0.2755(12) 1 d PD A 2
H47D H 0.6520 0.4805 0.4738 0.040 Uiso 0.2755(12) 1 calc PR A 2
H47E H 0.5835 0.5200 0.5140 0.040 Uiso 0.2755(12) 1 calc PR A 2
H47F H 0.5680 0.4537 0.4808 0.040 Uiso 0.2755(12) 1 calc PR A 2
C48B C 0.55723(11) 0.46497(12) 0.7258(2) 0.02864(19) Uani 0.2755(12) 1 d PD A 2
H48D H 0.5389 0.5045 0.7339 0.043 Uiso 0.2755(12) 1 calc PR A 2
H48E H 0.5711 0.4487 0.8078 0.043 Uiso 0.2755(12) 1 calc PR A 2
H48F H 0.5164 0.4417 0.6823 0.043 Uiso 0.2755(12) 1 calc PR A 2
C49B C 0.66256(15) 0.40401(7) 0.6515(3) 0.0335(2) Uani 0.2755(12) 1 d PD A 2
H49D H 0.6241 0.3772 0.6133 0.050 Uiso 0.2755(12) 1 calc PR A 2
H49E H 0.6784 0.3916 0.7360 0.050 Uiso 0.2755(12) 1 calc PR A 2
H49F H 0.7075 0.4046 0.6039 0.050 Uiso 0.2755(12) 1 calc PR A 2

loop_
_atom_site_aniso_label
_atom_site_aniso_U_11
_atom_site_aniso_U_22
_atom_site_aniso_U_33
_atom_site_aniso_U_23
_atom_site_aniso_U_13
_atom_site_aniso_U_12
P1 0.01159(4) 0.01033(4) 0.01397(5) -0.00068(4) 0.00134(4) 0.00023(3)
P2 0.01124(4) 0.01120(4) 0.01407(5) -0.00082(4) 0.00086(4) -0.00046(3)
C1 0.01219(16) 0.01168(15) 0.01503(19) -0.00011(13) 0.00230(13) 0.00074(12)
C2 0.01261(16) 0.01071(15) 0.01468(18) -0.00009(13) 0.00196(13) 0.00064(12)
C3 0.01163(15) 0.01229(15) 0.01476(19) 0.00010(13) 0.00151(13) 0.00108(12)
C4 0.01265(16) 0.01400(16) 0.01613(19) 0.00110(14) 0.00119(14) 0.00127(13)
C5 0.01328(17) 0.01825(19) 0.0212(2) 0.00305(16) 0.00168(15) 0.00306(14)
C6 0.01275(17) 0.01730(18) 0.0233(2) 0.00059(16) 0.00422(16) 0.00155(14)
C7 0.01539(18) 0.01760(18) 0.0194(2) 0.00083(16) 0.00549(16) 0.00146(14)
C8 0.01421(17) 0.01293(15) 0.01549(19) 0.00049(14) 0.00302(14) 0.00123(13)
C9 0.01536(18) 0.01637(17) 0.0155(2) 0.00248(15) 0.00076(15) 0.00187(14)
C10 0.0264(2) 0.0260(2) 0.0162(2) -0.00245(18) -0.00091(19) 0.00420(19)
C11 0.0217(2) 0.0271(2) 0.0239(3) 0.0101(2) 0.00107(19) 0.00627(19)
C12 0.0180(2) 0.01524(18) 0.0279(3) 0.00330(17) 0.00307(18) -0.00028(15)
C13 0.01330(18) 0.0220(2) 0.0312(3) 0.00065(19) 0.00608(18) 0.00250(16)
C14 0.0170(2) 0.0328(3) 0.0573(5) -0.0078(3) 0.0010(3) -0.0012(2)
C15 0.0187(2) 0.0240(2) 0.0490(4) 0.0032(2) 0.0082(2) 0.00706(19)
C16 0.0221(3) 0.0451(4) 0.0412(4) 0.0073(3) 0.0163(3) 0.0085(3)
C17 0.01682(18) 0.01509(17) 0.01417(19) 0.00065(14) 0.00232(15) 0.00061(14)
C18 0.0287(3) 0.01636(19) 0.0212(2) 0.00392(17) 0.0022(2) 0.00060(17)
C19 0.0343(3) 0.0292(3) 0.0166(2) -0.0023(2) 0.0046(2) 0.0080(2)
C20 0.0194(2) 0.0381(3) 0.0167(2) 0.0042(2) -0.00131(18) -0.0067(2)
C21 0.01288(16) 0.01038(14) 0.01295(18) -0.00007(12) 0.00173(13) 0.00041(12)
C22 0.01493(17) 0.01135(15) 0.01230(18) 0.00011(13) 0.00205(13) 0.00099(12)
C23 0.01950(19) 0.01081(15) 0.01459(19) 0.00041(13) 0.00292(15) 0.00166(13)
C24 0.01515(17) 0.01136(15) 0.01471(19) -0.00115(13) 0.00279(14) 0.00061(13)
C25 0.01698(18) 0.01317(16) 0.01279(18) -0.00044(13) 0.00294(14) 0.00079(13)
C26 0.01474(17) 0.01221(15) 0.01253(18) 0.00082(13) 0.00195(14) 0.00058(13)
C27 0.01754(18) 0.01297(16) 0.01252(18) 0.00049(13) 0.00108(14) 0.00192(13)
C28 0.0236(2) 0.0292(3) 0.0159(2) 0.00434(19) 0.00483(18) -0.00130(19)
C29 0.0324(3) 0.01520(19) 0.0167(2) -0.00214(16) -0.00474(19) 0.00143(18)
C30 0.0232(2) 0.0226(2) 0.0198(2) -0.00075(18) -0.00295(18) 0.00766(18)
C31 0.01784(19) 0.01232(16) 0.0175(2) -0.00291(14) 0.00259(15) 0.00096(14)
C32 0.0235(2) 0.0182(2) 0.0359(3) -0.0053(2) 0.0054(2) -0.00578(18)
C33 0.0224(2) 0.0182(2) 0.0206(2) -0.00129(17) 0.00374(18) 0.00628(16)
C34 0.0332(3) 0.0201(2) 0.0180(2) -0.00596(18) 0.0011(2) 0.00623(19)
C35 0.01820(18) 0.01410(16) 0.01350(19) 0.00244(14) 0.00291(15) 0.00108(14)
C36 0.0200(2) 0.01863(19) 0.0164(2) 0.00285(16) -0.00115(16) 0.00118(16)
C37 0.0328(3) 0.0211(2) 0.0164(2) 0.00342(17) 0.0091(2) 0.00334(19)
C38 0.01731(19) 0.01566(18) 0.0207(2) 0.00356(16) 0.00322(16) -0.00096(15)
C39 0.01428(17) 0.01318(16) 0.0185(2) -0.00061(14) -0.00011(15) -0.00123(13)
C40 0.01331(16) 0.01294(16) 0.01610(19) -0.00188(14) 0.00098(14) -0.00203(13)
C41 0.0190(2) 0.01617(18) 0.0191(2) -0.00248(16) 0.00532(16) -0.00299(15)
C42 0.0241(2) 0.01750(19) 0.0192(2) 0.00055(16) 0.00308(18) -0.00527(17)
C43 0.0248(2) 0.01366(18) 0.0227(2) -0.00069(16) -0.00104(19) -0.00191(16)
C44 0.0246(2) 0.01565(19) 0.0233(2) -0.00478(17) 0.00376(19) 0.00060(16)
C45 0.0204(2) 0.01614(18) 0.0177(2) -0.00283(15) 0.00456(16) -0.00171(15)
C46 0.01540(18) 0.01505(17) 0.0196(2) -0.00106(15) -0.00102(15) -0.00341(14)
C47A 0.0281(4) 0.0323(5) 0.0190(3) -0.0070(3) 0.0012(3) -0.0109(3)
C48A 0.0154(3) 0.0333(5) 0.0375(5) -0.0132(4) 0.0039(3) -0.0076(3)
C49A 0.0397(5) 0.0166(3) 0.0405(6) 0.0070(3) -0.0151(4) -0.0110(3)
C47B 0.0281(4) 0.0323(5) 0.0190(3) -0.0070(3) 0.0012(3) -0.0109(3)
C48B 0.0154(3) 0.0333(5) 0.0375(5) -0.0132(4) 0.0039(3) -0.0076(3)
C49B 0.0397(5) 0.0166(3) 0.0405(6) 0.0070(3) -0.0151(4) -0.0110(3)

loop_
_atom_type_symbol
_atom_type_description
_atom_type_scat_dispersion_real
_atom_type_scat_dispersion_imag
_atom_type_scat_source
C C 0.0033 0.0016 'International Tables Vol C Tables 4.2.6.8 and 6.1.1.4'
H H 0.0000 0.0000 'International Tables Vol C Tables 4.2.6.8 and 6.1.1.4'
P P 0.1023 0.0942 'International Tables Vol C Tables 4.2.6.8 and 6.1.1.4'

loop_
_geom_angle_atom_site_label_1
_geom_angle_atom_site_label_2
_geom_angle_atom_site_label_3
_geom_angle
C2 P1 C1 89.71(2)
C2 P1 C39 112.54(2)
C1 P1 C39 116.10(2)
C2 P1 P2 44.852(15)
C1 P1 P2 44.920(14)
C39 P1 P2 127.411(17)
C2 P2 C1 94.15(2)
C2 P2 C46 124.02(2)
C1 P2 C46 123.87(2)
C2 P2 P1 46.977(15)
C1 P2 P1 47.246(15)
C46 P2 P1 142.998(16)
C3 C1 P2 128.81(3)
C3 C1 P1 142.92(3)
P2 C1 P1 87.83(2)
C21 C2 P2 127.11(3)
C21 C2 P1 143.80(3)
P2 C2 P1 88.17(2)
C8 C3 C4 117.79(4)
C8 C3 C1 119.06(4)
C4 C3 C1 122.53(4)
C5 C4 C3 118.60(4)
C5 C4 C9 116.97(4)
C3 C4 C9 124.41(4)
C4 C5 C6 123.79(5)
C4 C5 H5 118.1
C6 C5 H5 118.1
C7 C6 C5 116.45(4)
C7 C6 C13 123.18(5)
C5 C6 C13 120.36(5)
C6 C7 C8 123.51(5)
C6 C7 H7 118.2
C8 C7 H7 118.2
C7 C8 C3 118.63(4)
C7 C8 C17 114.78(4)
C3 C8 C17 126.58(4)
C10 C9 C12 111.68(4)
C10 C9 C11 105.44(4)
C12 C9 C11 105.48(4)
C10 C9 C4 112.25(4)
C12 C9 C4 109.01(4)
C11 C9 C4 112.78(4)
C9 C10 H10A 109.5
C9 C10 H10B 109.5
H10A C10 H10B 109.5
C9 C10 H10C 109.5
H10A C10 H10C 109.5
H10B C10 H10C 109.5
C9 C11 H11A 109.5
C9 C11 H11B 109.5
H11A C11 H11B 109.5
C9 C11 H11C 109.5
H11A C11 H11C 109.5
H11B C11 H11C 109.5
C9 C12 H12A 109.5
C9 C12 H12B 109.5
H12A C12 H12B 109.5
C9 C12 H12C 109.5
H12A C12 H12C 109.5
H12B C12 H12C 109.5
C16 C13 C6 111.96(5)
C16 C13 C14 108.40(6)
C6 C13 C14 108.53(5)
C16 C13 C15 108.33(5)
C6 C13 C15 111.07(5)
C14 C13 C15 108.45(5)
C13 C14 H14A 109.5
C13 C14 H14B 109.5
H14A C14 H14B 109.5
C13 C14 H14C 109.5
H14A C14 H14C 109.5
H14B C14 H14C 109.5
C13 C15 H15A 109.5
C13 C15 H15B 109.5
H15A C15 H15B 109.5
C13 C15 H15C 109.5
H15A C15 H15C 109.5
H15B C15 H15C 109.5
C13 C16 H16A 109.5
C13 C16 H16B 109.5
H16A C16 H16B 109.5
C13 C16 H16C 109.5
H16A C16 H16C 109.5
H16B C16 H16C 109.5
C20 C17 C18 109.12(4)
C20 C17 C19 104.95(5)
C18 C17 C19 106.31(4)
C20 C17 C8 113.42(4)
C18 C17 C8 112.21(4)
C19 C17 C8 110.35(4)
C17 C18 H18A 109.5
C17 C18 H18B 109.5
H18A C18 H18B 109.5
C17 C18 H18C 109.5
H18A C18 H18C 109.5
H18B C18 H18C 109.5
C17 C19 H19A 109.5
C17 C19 H19B 109.5
H19A C19 H19B 109.5
C17 C19 H19C 109.5
H19A C19 H19C 109.5
H19B C19 H19C 109.5
C17 C20 H20A 109.5
C17 C20 H20B 109.5
H20A C20 H20B 109.5
C17 C20 H20C 109.5
H20A C20 H20C 109.5
H20B C20 H20C 109.5
C22 C21 C26 117.45(4)
C22 C21 C2 117.98(4)
C26 C21 C2 123.62(4)
C23 C22 C21 118.20(4)
C23 C22 C27 115.68(4)
C21 C22 C27 126.07(4)
C24 C23 C22 123.24(4)
C24 C23 H23 118.4
C22 C23 H23 118.4
C23 C24 C25 116.51(4)
C23 C24 C31 120.19(4)
C25 C24 C31 123.28(4)
C24 C25 C26 123.10(4)
C24 C25 H25 118.4
C26 C25 H25 118.4
C25 C26 C21 118.51(4)
C25 C26 C35 117.95(4)
C21 C26 C35 123.52(4)
C29 C27 C28 109.29(4)
C29 C27 C30 105.18(4)
C28 C27 C30 107.69(4)
C29 C27 C22 113.81(4)
C28 C27 C22 111.86(4)
C30 C27 C22 108.63(4)
C27 C28 H28A 109.5
C27 C28 H28B 109.5
H28A C28 H28B 109.5
C27 C28 H28C 109.5
H28A C28 H28C 109.5
H28B C28 H28C 109.5
C27 C29 H29A 109.5
C27 C29 H29B 109.5
H29A C29 H29B 109.5
C27 C29 H29C 109.5
H29A C29 H29C 109.5
H29B C29 H29C 109.5
C27 C30 H30A 109.5
C27 C30 H30B 109.5
H30A C30 H30B 109.5
C27 C30 H30C 109.5
H30A C30 H30C 109.5
H30B C30 H30C 109.5
C24 C31 C34 112.52(4)
C24 C31 C32 108.45(4)
C34 C31 C32 108.26(5)
C24 C31 C33 110.14(4)
C34 C31 C33 108.39(4)
C32 C31 C33 109.01(4)
C31 C32 H32A 109.5
C31 C32 H32B 109.5
H32A C32 H32B 109.5
C31 C32 H32C 109.5
H32A C32 H32C 109.5
H32B C32 H32C 109.5
C31 C33 H33A 109.5
C31 C33 H33B 109.5
H33A C33 H33B 109.5
C31 C33 H33C 109.5
H33A C33 H33C 109.5
H33B C33 H33C 109.5
C31 C34 H34A 109.5
C31 C34 H34B 109.5
H34A C34 H34B 109.5
C31 C34 H34C 109.5
H34A C34 H34C 109.5
H34B C34 H34C 109.5
C36 C35 C38 111.81(4)
C36 C35 C37 106.18(4)
C38 C35 C37 105.59(4)
C36 C35 C26 111.66(4)
C38 C35 C26 108.93(4)
C37 C35 C26 112.51(4)
C35 C36 H36A 109.5
C35 C36 H36B 109.5
H36A C36 H36B 109.5
C35 C36 H36C 109.5
H36A C36 H36C 109.5
H36B C36 H36C 109.5
C35 C37 H37A 109.5
C35 C37 H37B 109.5
H37A C37 H37B 109.5
C35 C37 H37C 109.5
H37A C37 H37C 109.5
H37B C37 H37C 109.5
C35 C38 H38A 109.5
C35 C38 H38B 109.5
H38A C38 H38B 109.5
C35 C38 H38C 109.5
H38A C38 H38C 109.5
H38B C38 H38C 109.5
C40 C39 P1 111.85(3)
C40 C39 H39A 109.2
P1 C39 H39A 109.2
C40 C39 H39B 109.2
P1 C39 H39B 109.2
H39A C39 H39B 107.9
C45 C40 C41 118.67(4)
C45 C40 C39 121.26(4)
C41 C40 C39 120.05(4)
C42 C41 C40 120.72(5)
C42 C41 H41 119.6
C40 C41 H41 119.6
C43 C42 C41 120.16(5)
C43 C42 H42 119.9
C41 C42 H42 119.9
C44 C43 C42 119.69(5)
C44 C43 H43 120.2
C42 C43 H43 120.2
C43 C44 C45 120.06(5)
C43 C44 H44 120.0
C45 C44 H44 120.0
C44 C45 C40 120.70(5)
C44 C45 H45 119.6
C40 C45 H45 119.6
C48B C46 C47A 128.84(12)
C48B C46 C49A 83.82(13)
C47A C46 C49A 110.75(7)
C48B C46 C47B 111.25(15)
C47A C46 C47B 23.04(10)
C49A C46 C47B 128.55(11)
C48B C46 C49B 110.42(16)
C47A C46 C49B 84.71(13)
C49A C46 C49B 29.00(11)
C47B C46 C49B 105.94(15)
C48B C46 C48A 27.13(11)
C47A C46 C48A 110.52(6)
C49A C46 C48A 110.13(7)
C47B C46 C48A 89.00(12)
C49B C46 C48A 134.06(12)
C48B C46 P2 110.50(9)
C47A C46 P2 110.07(4)
C49A C46 P2 108.78(4)
C47B C46 P2 110.51(10)
C49B C46 P2 108.07(10)
C48A C46 P2 106.49(4)
C46 C47A H47A 109.5
C46 C47A H47B 109.5
C46 C47A H47C 109.5
C46 C48A H48A 109.5
C46 C48A H48B 109.5
C46 C48A H48C 109.5
C46 C49A H49A 109.5
C46 C49A H49B 109.5
C46 C49A H49C 109.5
C46 C47B H47D 109.5
C46 C47B H47E 109.5
H47D C47B H47E 109.5
C46 C47B H47F 109.5
H47D C47B H47F 109.5
H47E C47B H47F 109.5
C46 C48B H48D 109.5
C46 C48B H48E 109.5
H48D C48B H48E 109.5
C46 C48B H48F 109.5
H48D C48B H48F 109.5
H48E C48B H48F 109.5
C46 C49B H49D 109.5
C46 C49B H49E 109.5
H49D C49B H49E 109.5
C46 C49B H49F 109.5
H49D C49B H49F 109.5
H49E C49B H49F 109.5

loop_
_geom_bond_atom_site_label_1
_geom_bond_atom_site_label_2
_geom_bond_distance
P1 C2 1.7868(4)
P1 C1 1.7950(5)
P1 C39 1.8695(5)
P1 P2 2.44278(17)
P2 C2 1.7237(5)
P2 C1 1.7261(4)
P2 C46 1.8695(5)
C1 C3 1.4862(6)
C2 C21 1.4828(6)
C3 C8 1.4291(7)
C3 C4 1.4408(6)
C4 C5 1.3931(6)
C4 C9 1.5483(7)
C5 C6 1.3946(7)
C5 H5 0.9500
C6 C7 1.3833(7)
C6 C13 1.5329(7)
C7 C8 1.4076(7)
C7 H7 0.9500
C8 C17 1.5593(7)
C9 C10 1.5370(7)
C9 C12 1.5373(7)
C9 C11 1.5430(7)
C10 H10A 0.9800
C10 H10B 0.9800
C10 H10C 0.9800
C11 H11A 0.9800
C11 H11B 0.9800
C11 H11C 0.9800
C12 H12A 0.9800
C12 H12B 0.9800
C12 H12C 0.9800
C13 C16 1.5280(9)
C13 C14 1.5371(9)
C13 C15 1.5378(8)
C14 H14A 0.9800
C14 H14B 0.9800
C14 H14C 0.9800
C15 H15A 0.9800
C15 H15B 0.9800
C15 H15C 0.9800
C16 H16A 0.9800
C16 H16B 0.9800
C16 H16C 0.9800
C17 C20 1.5331(7)
C17 C18 1.5361(7)
C17 C19 1.5474(8)
C18 H18A 0.9800
C18 H18B 0.9800
C18 H18C 0.9800
C19 H19A 0.9800
C19 H19B 0.9800
C19 H19C 0.9800
C20 H20A 0.9800
C20 H20B 0.9800
C20 H20C 0.9800
C21 C22 1.4301(6)
C21 C26 1.4350(6)
C22 C23 1.4018(6)
C22 C27 1.5545(7)
C23 C24 1.3882(7)
C23 H23 0.9500
C24 C25 1.3943(6)
C24 C31 1.5303(6)
C25 C26 1.3964(6)
C25 H25 0.9500
C26 C35 1.5485(6)
C27 C29 1.5333(7)
C27 C28 1.5333(7)
C27 C30 1.5505(7)
C28 H28A 0.9800
C28 H28B 0.9800
C28 H28C 0.9800
C29 H29A 0.9800
C29 H29B 0.9800
C29 H29C 0.9800
C30 H30A 0.9800
C30 H30B 0.9800
C30 H30C 0.9800
C31 C34 1.5307(8)
C31 C32 1.5377(7)
C31 C33 1.5378(7)
C32 H32A 0.9800
C32 H32B 0.9800
C32 H32C 0.9800
C33 H33A 0.9800
C33 H33B 0.9800
C33 H33C 0.9800
C34 H34A 0.9800
C34 H34B 0.9800
C34 H34C 0.9800
C35 C36 1.5382(7)
C35 C38 1.5417(7)
C35 C37 1.5432(7)
C36 H36A 0.9800
C36 H36B 0.9800
C36 H36C 0.9800
C37 H37A 0.9800
C37 H37B 0.9800
C37 H37C 0.9800
C38 H38A 0.9800
C38 H38B 0.9800
C38 H38C 0.9800
C39 C40 1.5076(6)
C39 H39A 0.9900
C39 H39B 0.9900
C40 C45 1.3952(7)
C40 C41 1.3961(7)
C41 C42 1.3901(7)
C41 H41 0.9500
C42 C43 1.3898(8)
C42 H42 0.9500
C43 C44 1.3898(8)
C43 H43 0.9500
C44 C45 1.3929(7)
C44 H44 0.9500
C45 H45 0.9500
C46 C48B 1.5169(14)
C46 C47A 1.5176(9)
C46 C49A 1.5281(8)
C46 C47B 1.5350(14)
C46 C49B 1.5450(14)
C46 C48A 1.5497(8)
C47A H47A 0.9800
C47A H47B 0.9800
C47A H47C 0.9800
C48A H48A 0.9800
C48A H48B 0.9800
C48A H48C 0.9800
C49A H49A 0.9800
C49A H49B 0.9800
C49A H49C 0.9800
C47B H47D 0.9800
C47B H47E 0.9800
C47B H47F 0.9800
C48B H48D 0.9800
C48B H48E 0.9800
C48B H48F 0.9800
C49B H49D 0.9800
C49B H49E 0.9800
C49B H49F 0.9800

loop_
_geom_torsion_atom_site_label_1
_geom_torsion_atom_site_label_2
_geom_torsion_atom_site_label_3
_geom_torsion_atom_site_label_4
_geom_torsion
C1 P1 P2 C2 -176.14(3)
C39 P1 P2 C2 -85.14(3)
C2 P1 P2 C1 176.14(3)
C39 P1 P2 C1 91.00(3)
C2 P1 P2 C46 -91.89(3)
C1 P1 P2 C46 91.96(3)
C39 P1 P2 C46 -177.04(3)
C2 P2 C1 C3 176.63(5)
C46 P2 C1 C3 40.22(5)
P1 P2 C1 C3 173.80(6)
C2 P2 C1 P1 2.83(2)
C46 P2 C1 P1 -133.58(2)
C2 P1 C1 C3 -174.70(6)
C39 P1 C1 C3 70.20(6)
P2 P1 C1 C3 -171.98(7)
C2 P1 C1 P2 -2.72(2)
C39 P1 C1 P2 -117.83(2)
C1 P2 C2 C21 -174.03(4)
C46 P2 C2 C21 -37.72(5)
P1 P2 C2 C21 -171.19(5)
C1 P2 C2 P1 -2.84(2)
C46 P2 C2 P1 133.47(2)
C1 P1 C2 C21 170.79(6)
C39 P1 C2 C21 -70.90(6)
P2 P1 C2 C21 168.06(7)
C1 P1 C2 P2 2.72(2)
C39 P1 C2 P2 121.03(2)
P2 C1 C3 C8 59.88(6)
P1 C1 C3 C8 -130.44(5)
P2 C1 C3 C4 -110.88(5)
P1 C1 C3 C4 58.81(8)
C8 C3 C4 C5 -10.43(7)
C1 C3 C4 C5 160.43(4)
C8 C3 C4 C9 167.43(4)
C1 C3 C4 C9 -21.71(7)
C3 C4 C5 C6 1.46(8)
C9 C4 C5 C6 -176.57(5)
C4 C5 C6 C7 5.35(8)
C4 C5 C6 C13 -175.44(5)
C5 C6 C7 C8 -3.05(8)
C13 C6 C7 C8 177.76(5)
C6 C7 C8 C3 -5.93(7)
C6 C7 C8 C17 172.54(5)
C4 C3 C8 C7 12.53(6)
C1 C3 C8 C7 -158.66(4)
C4 C3 C8 C17 -165.75(4)
C1 C3 C8 C17 23.06(7)
C5 C4 C9 C10 -115.37(5)
C3 C4 C9 C10 66.73(6)
C5 C4 C9 C12 120.36(5)
C3 C4 C9 C12 -57.54(6)
C5 C4 C9 C11 3.56(6)
C3 C4 C9 C11 -174.34(5)
C7 C6 C13 C16 13.12(8)
C5 C6 C13 C16 -166.04(6)
C7 C6 C13 C14 -106.49(6)
C5 C6 C13 C14 74.35(7)
C7 C6 C13 C15 134.37(6)
C5 C6 C13 C15 -44.78(7)
C7 C8 C17 C20 -150.31(5)
C3 C8 C17 C20 28.02(7)
C7 C8 C17 C18 85.46(5)
C3 C8 C17 C18 -96.21(6)
C7 C8 C17 C19 -32.89(6)
C3 C8 C17 C19 145.44(5)
P2 C2 C21 C22 -61.26(6)
P1 C2 C21 C22 133.77(5)
P2 C2 C21 C26 107.25(5)
P1 C2 C21 C26 -57.72(8)
C26 C21 C22 C23 -18.76(6)
C2 C21 C22 C23 150.47(4)
C26 C21 C22 C27 158.61(4)
C2 C21 C22 C27 -32.17(7)
C21 C22 C23 C24 7.54(7)
C27 C22 C23 C24 -170.10(4)
C22 C23 C24 C25 6.56(7)
C22 C23 C24 C31 -175.17(4)
C23 C24 C25 C26 -9.41(7)
C31 C24 C25 C26 172.38(4)
C24 C25 C26 C21 -2.00(7)
C24 C25 C26 C35 176.37(4)
C22 C21 C26 C25 16.16(6)
C2 C21 C26 C25 -152.40(4)
C22 C21 C26 C35 -162.12(4)
C2 C21 C26 C35 29.32(7)
C23 C22 C27 C29 156.64(5)
C21 C22 C27 C29 -20.79(7)
C23 C22 C27 C28 -78.89(5)
C21 C22 C27 C28 103.69(5)
C23 C22 C27 C30 39.84(6)
C21 C22 C27 C30 -137.58(5)
C23 C24 C31 C34 -176.79(5)
C25 C24 C31 C34 1.36(7)
C23 C24 C31 C32 63.47(6)
C25 C24 C31 C32 -118.38(5)
C23 C24 C31 C33 -55.74(6)
C25 C24 C31 C33 122.41(5)
C25 C26 C35 C36 109.02(5)
C21 C26 C35 C36 -72.70(6)
C25 C26 C35 C38 -127.00(5)
C21 C26 C35 C38 51.29(6)
C25 C26 C35 C37 -10.26(6)
C21 C26 C35 C37 168.02(5)
C2 P1 C39 C40 166.88(3)
C1 P1 C39 C40 -91.75(4)
P2 P1 C39 C40 -143.58(3)
P1 C39 C40 C45 100.47(5)
P1 C39 C40 C41 -77.81(5)
C45 C40 C41 C42 0.69(8)
C39 C40 C41 C42 179.02(5)
C40 C41 C42 C43 -0.56(8)
C41 C42 C43 C44 0.09(8)
C42 C43 C44 C45 0.24(8)
C43 C44 C45 C40 -0.11(8)
C41 C40 C45 C44 -0.35(8)
C39 C40 C45 C44 -178.66(5)
C2 P2 C46 C48B 173.37(13)
C1 P2 C46 C48B -62.70(14)
P1 P2 C46 C48B -124.80(13)
C2 P2 C46 C47A -38.47(6)
C1 P2 C46 C47A 85.46(6)
P1 P2 C46 C47A 23.35(6)
C2 P2 C46 C49A 83.04(7)
C1 P2 C46 C49A -153.03(6)
P1 P2 C46 C49A 144.87(6)
C2 P2 C46 C47B -63.06(13)
C1 P2 C46 C47B 60.88(13)
P1 P2 C46 C47B -1.23(13)
C2 P2 C46 C49B 52.45(14)
C1 P2 C46 C49B 176.38(13)
P1 P2 C46 C49B 114.27(14)
C2 P2 C46 C48A -158.30(5)
C1 P2 C46 C48A -34.36(6)
P1 P2 C46 C48A -96.47(6)
